data_4510462
loop_
_publ_author_name
'Li, Ya-Nan'
'Huo, Li-Hua'
'Deng, Zhao-Peng'
'Zou, Xin'
'Zhu, Zhi-Biao'
'Zhao, Hui'
'Gao, Shan'

_publ_section_title
;
 Solvent Effect on the Supramolecular Patterns and Luminescent Properties
 of Organic Salts Comprising Naphthalene-1,5-disulfonic Acid and
 Triphenylmethylamine
;
_journal_issue 5
_journal_name_full 'Crystal Growth &amp; Design'
_journal_page_first 2381
_journal_paper_doi 10.1021/cg5001057
_journal_volume 14
_journal_year 2014
_chemical_formula_moiety '2(C19 H17 N), 2(C19 H18 N), C10 H6 O6 S2'
_chemical_formula_sum 'C86 H76 N4 O6 S2'
_chemical_formula_weight 1325.63
_chemical_name_systematic
; 
 ? 
;
_space_group_IT_number 2
_symmetry_cell_setting triclinic
_symmetry_space_group_name_Hall '-P 1'
_symmetry_space_group_name_H-M 'P -1'
_atom_sites_solution_hydrogens geom
_atom_sites_solution_primary direct
_atom_sites_solution_secondary difmap
_audit_creation_method SHELXL-97
_cell_angle_alpha 96.200(4)
_cell_angle_beta 91.847(4)
_cell_angle_gamma 109.329(5)
_cell_formula_units_Z 2
_cell_length_a 11.5015(7)
_cell_length_b 16.4403(7)
_cell_length_c 19.6538(9)
_cell_measurement_reflns_used 4069
_cell_measurement_temperature 295(2)
_cell_measurement_theta_max 27.50
_cell_measurement_theta_min 3.13
_cell_volume 3477.1(3)
_computing_cell_refinement
;
CrysAlisPro, Agilent Technologies,
Version 1.171.35.21 (release 20-01-2012 CrysAlis171 .NET)
(compiled Jan 23 2012,18:06:46)
;
_computing_data_collection
;
CrysAlisPro, Agilent Technologies,
Version 1.171.35.21 (release 20-01-2012 CrysAlis171 .NET)
(compiled Jan 23 2012,18:06:46)
;
_computing_data_reduction
;
CrysAlisPro, Agilent Technologies,
Version 1.171.35.21 (release 20-01-2012 CrysAlis171 .NET)
(compiled Jan 23 2012,18:06:46)
;
_computing_molecular_graphics '(K. Brandenburg, Diamond 3.1, 2009)'
_computing_publication_material '(K. Brandenburg, Diamond 3.1, 2009)'
_computing_structure_refinement 'SHELXL-97 (Sheldrick, 1997)'
_computing_structure_solution 'SHELXS-97 (Sheldrick, 1990)'
_diffrn_ambient_temperature 295(2)
_diffrn_detector_area_resol_mean 16.1954
_diffrn_measured_fraction_theta_full 0.988
_diffrn_measured_fraction_theta_max 0.988
_diffrn_measurement_device_type 'Xcalibur, Eos'
_diffrn_measurement_method '\w scans'
_diffrn_radiation_monochromator graphite
_diffrn_radiation_source 'Enhance (Mo) X-ray Source'
_diffrn_radiation_type MoK\a
_diffrn_radiation_wavelength 0.71073
_diffrn_reflns_av_R_equivalents 0.0163
_diffrn_reflns_av_sigmaI/netI 0.0499
_diffrn_reflns_limit_h_max 14
_diffrn_reflns_limit_h_min -7
_diffrn_reflns_limit_k_max 21
_diffrn_reflns_limit_k_min -21
_diffrn_reflns_limit_l_max 24
_diffrn_reflns_limit_l_min -25
_diffrn_reflns_number 20771
_diffrn_reflns_theta_full 27.56
_diffrn_reflns_theta_max 27.56
_diffrn_reflns_theta_min 3.14
_exptl_absorpt_coefficient_mu 0.137
_exptl_absorpt_correction_T_max 0.9811
_exptl_absorpt_correction_T_min 0.9706
_exptl_absorpt_correction_type multi-scan
_exptl_absorpt_process_details
; 
CrysAlisPro, Agilent Technologies,
Version 1.171.35.21 (release 20-01-2012 CrysAlis171 .NET)
(compiled Jan 23 2012,18:06:46)
Empirical absorption correction using spherical harmonics,
 implemented in SCALE3 ABSPACK scaling algorithm. 
;
_exptl_crystal_colour colorless
_exptl_crystal_density_diffrn 1.266
_exptl_crystal_density_method 'not measured'
_exptl_crystal_description prism
_exptl_crystal_F_000 1400
_exptl_crystal_size_max 0.22
_exptl_crystal_size_mid 0.18
_exptl_crystal_size_min 0.14
_refine_diff_density_max 0.513
_refine_diff_density_min -0.472
_refine_diff_density_rms 0.046
_refine_ls_extinction_method none
_refine_ls_goodness_of_fit_ref 1.022
_refine_ls_hydrogen_treatment constr
_refine_ls_matrix_type full
_refine_ls_number_parameters 883
_refine_ls_number_reflns 15875
_refine_ls_number_restraints 0
_refine_ls_restrained_S_all 1.022
_refine_ls_R_factor_all 0.0971
_refine_ls_R_factor_gt 0.0593
_refine_ls_shift/su_max 0.001
_refine_ls_shift/su_mean 0.000
_refine_ls_structure_factor_coef Fsqd
_refine_ls_weighting_details 'calc w=1/[\s^2^(Fo^2^)+(0.0643P)^2^+1.0862P] where P=(Fo^2^+2Fc^2^)/3'
_refine_ls_weighting_scheme calc
_refine_ls_wR_factor_gt 0.1377
_refine_ls_wR_factor_ref 0.1590
_reflns_number_gt 10440
_reflns_number_total 15875
_reflns_threshold_expression >2sigma(I)
_cod_data_source_file cg5001057_si_002.cif
_cod_data_source_block 11
_cod_depositor_comments 'Adding full bibliography for 4510452--4510462.cif.'
_cod_database_code 4510462

loop_
_symmetry_equiv_pos_as_xyz
'x, y, z'
'-x, -y, -z'

loop_
_atom_site_label
_atom_site_type_symbol
_atom_site_fract_x
_atom_site_fract_y
_atom_site_fract_z
_atom_site_U_iso_or_equiv
_atom_site_adp_type
_atom_site_occupancy
_atom_site_symmetry_multiplicity
_atom_site_calc_flag
_atom_site_refinement_flags
S1 S 0.28168(5) -0.02777(4) 0.48494(3) 0.04163(15) Uani 1 1 d .
S2 S 0.78825(5) -0.02009(4) 0.00423(3) 0.03839(14) Uani 1 1 d .
O1 O 0.33101(15) 0.01985(12) 0.55197(10) 0.0558(5) Uani 1 1 d .
O2 O 0.31970(17) 0.02368(11) 0.42919(10) 0.0589(5) Uani 1 1 d .
O3 O 0.30159(16) -0.11080(11) 0.47389(11) 0.0605(5) Uani 1 1 d .
O4 O 0.83520(16) 0.03081(11) 0.07030(9) 0.0539(5) Uani 1 1 d .
O5 O 0.82538(14) 0.02947(11) -0.05304(9) 0.0488(4) Uani 1 1 d .
O6 O 0.81232(15) -0.10176(11) -0.00427(10) 0.0548(5) Uani 1 1 d .
N1 N 0.45633(17) 0.20043(10) 0.44670(8) 0.0314(4) Uani 1 1 d .
H1N1 H 0.3780 0.1732 0.4442 0.047 Uiso 1 1 d R
H1N2 H 0.4946 0.1636 0.4401 0.047 Uiso 1 1 d R
N2 N 0.52293(17) 0.17293(12) 0.58147(9) 0.0375(4) Uani 1 1 d .
H2N1 H 0.5319 0.2057 0.5494 0.056 Uiso 1 1 d R
H2N2 H 0.5736 0.1445 0.5776 0.056 Uiso 1 1 d R
H2N3 H 0.4485 0.1370 0.5782 0.056 Uiso 1 1 d R
N3 N 0.94545(15) 0.21200(10) 0.09489(7) 0.0264(3) Uani 1 1 d .
H3N1 H 0.9890 0.1784 0.0949 0.040 Uiso 1 1 d R
H3N2 H 0.8683 0.1812 0.0896 0.040 Uiso 1 1 d R
N4 N 1.02519(16) 0.17694(11) -0.04023(9) 0.0334(4) Uani 1 1 d .
H4N1 H 1.0389 0.2093 -0.0014 0.050 Uiso 1 1 d R
H4N2 H 0.9492 0.1437 -0.0451 0.050 Uiso 1 1 d R
H4N3 H 1.0722 0.1457 -0.0416 0.050 Uiso 1 1 d R
C1 C 0.0487(2) -0.13959(14) 0.48455(12) 0.0385(5) Uani 1 1 d .
H1A H 0.0851 -0.1823 0.4776 0.046 Uiso 1 1 calc R
C2 C 0.11929(19) -0.05425(13) 0.48783(11) 0.0336(5) Uani 1 1 d .
C3 C 0.06532(18) 0.01269(13) 0.49665(10) 0.0314(4) Uani 1 1 d .
C4 C 0.1344(2) 0.10241(14) 0.49930(12) 0.0377(5) Uani 1 1 d .
H4A H 0.2190 0.1196 0.4947 0.045 Uiso 1 1 calc R
C5 C 0.0792(2) 0.16337(14) 0.50832(12) 0.0413(5) Uani 1 1 d .
H5A H 0.1263 0.2218 0.5098 0.050 Uiso 1 1 calc R
C6 C 0.5568(2) -0.13674(14) -0.01278(11) 0.0370(5) Uani 1 1 d .
H6A H 0.5964 -0.1779 -0.0152 0.044 Uiso 1 1 calc R
C7 C 0.62454(19) -0.05026(13) -0.00049(10) 0.0312(4) Uani 1 1 d .
C8 C 0.56594(18) 0.01419(13) 0.00451(10) 0.0296(4) Uani 1 1 d .
C9 C 0.63231(19) 0.10479(13) 0.01815(11) 0.0360(5) Uani 1 1 d .
H9A H 0.7180 0.1240 0.0247 0.043 Uiso 1 1 calc R
C10 C 0.5728(2) 0.16351(14) 0.02177(12) 0.0404(5) Uani 1 1 d .
H10A H 0.6182 0.2225 0.0303 0.048 Uiso 1 1 calc R
C11 C 0.4829(2) 0.25904(14) 0.39528(11) 0.0386(5) Uani 1 1 d .
C12 C 0.4093(2) 0.32056(14) 0.40962(11) 0.0393(5) Uani 1 1 d .
C13 C 0.3884(3) 0.34645(18) 0.47627(13) 0.0585(7) Uani 1 1 d .
H13A H 0.4178 0.3251 0.5126 0.070 Uiso 1 1 calc R
C14 C 0.3246(3) 0.4035(2) 0.48932(16) 0.0729(9) Uani 1 1 d .
H14A H 0.3116 0.4198 0.5344 0.088 Uiso 1 1 calc R
C15 C 0.2801(3) 0.4364(2) 0.43771(16) 0.0663(8) Uani 1 1 d .
H15A H 0.2370 0.4747 0.4473 0.080 Uiso 1 1 calc R
C16 C 0.2998(3) 0.41216(19) 0.37194(15) 0.0611(7) Uani 1 1 d .
H16A H 0.2700 0.4341 0.3361 0.073 Uiso 1 1 calc R
C17 C 0.3639(3) 0.35513(17) 0.35792(13) 0.0513(6) Uani 1 1 d .
H17A H 0.3768 0.3396 0.3126 0.062 Uiso 1 1 calc R
C18 C 0.6226(2) 0.30787(15) 0.40413(11) 0.0388(5) Uani 1 1 d .
C19 C 0.6727(2) 0.39713(16) 0.40578(13) 0.0474(6) Uani 1 1 d .
H19A H 0.6203 0.4294 0.4022 0.057 Uiso 1 1 calc R
C20 C 0.7993(3) 0.43946(18) 0.41259(15) 0.0573(7) Uani 1 1 d .
H20A H 0.8310 0.4995 0.4138 0.069 Uiso 1 1 calc R
C21 C 0.8781(3) 0.3930(2) 0.41753(14) 0.0599(7) Uani 1 1 d .
H21A H 0.9632 0.4210 0.4215 0.072 Uiso 1 1 calc R
C22 C 0.8295(3) 0.3042(2) 0.41651(14) 0.0618(8) Uani 1 1 d .
H22A H 0.8823 0.2723 0.4201 0.074 Uiso 1 1 calc R
C23 C 0.7032(3) 0.26192(17) 0.41027(13) 0.0515(6) Uani 1 1 d .
H23A H 0.6720 0.2020 0.4102 0.062 Uiso 1 1 calc R
C24 C 0.4426(2) 0.20824(14) 0.32322(11) 0.0401(5) Uani 1 1 d .
C25 C 0.3203(2) 0.15539(16) 0.30868(13) 0.0505(6) Uani 1 1 d .
H25A H 0.2661 0.1480 0.3434 0.061 Uiso 1 1 calc R
C26 C 0.2779(3) 0.11364(17) 0.24333(15) 0.0598(7) Uani 1 1 d .
H26A H 0.1957 0.0784 0.2343 0.072 Uiso 1 1 calc R
C27 C 0.3573(3) 0.12413(18) 0.19154(14) 0.0609(8) Uani 1 1 d .
H27A H 0.3287 0.0966 0.1474 0.073 Uiso 1 1 calc R
C28 C 0.4777(3) 0.17487(19) 0.20520(13) 0.0589(7) Uani 1 1 d .
H28A H 0.5315 0.1811 0.1703 0.071 Uiso 1 1 calc R
C29 C 0.5212(3) 0.21737(17) 0.27056(12) 0.0486(6) Uani 1 1 d .
H29A H 0.6036 0.2522 0.2791 0.058 Uiso 1 1 calc R
C30 C 0.5493(2) 0.22870(14) 0.65082(10) 0.0340(5) Uani 1 1 d .
C31 C 0.5315(2) 0.16702(14) 0.70591(11) 0.0386(5) Uani 1 1 d .
C32 C 0.5866(3) 0.10400(19) 0.70066(15) 0.0627(8) Uani 1 1 d .
H32A H 0.6285 0.0965 0.6621 0.075 Uiso 1 1 calc R
C33 C 0.5803(4) 0.0522(2) 0.75169(19) 0.0854(11) Uani 1 1 d .
H33A H 0.6183 0.0102 0.7474 0.102 Uiso 1 1 calc R
C34 C 0.5189(3) 0.0616(2) 0.80879(17) 0.0767(10) Uani 1 1 d .
H34A H 0.5153 0.0265 0.8432 0.092 Uiso 1 1 calc R
C35 C 0.4634(3) 0.1228(2) 0.81469(14) 0.0685(9) Uani 1 1 d .
H35A H 0.4211 0.1294 0.8533 0.082 Uiso 1 1 calc R
C36 C 0.4693(3) 0.17568(18) 0.76364(13) 0.0542(7) Uani 1 1 d .
H36A H 0.4309 0.2175 0.7683 0.065 Uiso 1 1 calc R
C37 C 0.4572(2) 0.27793(15) 0.65519(11) 0.0374(5) Uani 1 1 d .
C38 C 0.3309(2) 0.23257(18) 0.64862(13) 0.0495(6) Uani 1 1 d .
H38A H 0.3029 0.1724 0.6382 0.059 Uiso 1 1 calc R
C39 C 0.2463(3) 0.2753(2) 0.65724(14) 0.0594(7) Uani 1 1 d .
H39A H 0.1622 0.2438 0.6529 0.071 Uiso 1 1 calc R
C40 C 0.2857(3) 0.3642(2) 0.67216(15) 0.0657(8) Uani 1 1 d .
H40A H 0.2287 0.3929 0.6785 0.079 Uiso 1 1 calc R
C41 C 0.4097(3) 0.4101(2) 0.67753(15) 0.0626(8) Uani 1 1 d .
H41A H 0.4368 0.4704 0.6869 0.075 Uiso 1 1 calc R
C42 C 0.4949(3) 0.36777(16) 0.66924(13) 0.0481(6) Uani 1 1 d .
H42A H 0.5787 0.4000 0.6731 0.058 Uiso 1 1 calc R
C43 C 0.6834(2) 0.28976(14) 0.65560(11) 0.0345(5) Uani 1 1 d .
C44 C 0.7409(2) 0.32093(18) 0.59852(13) 0.0557(7) Uani 1 1 d .
H44A H 0.6991 0.3027 0.5553 0.067 Uiso 1 1 calc R
C45 C 0.8609(3) 0.3794(2) 0.60528(15) 0.0712(9) Uani 1 1 d .
H45A H 0.8988 0.3997 0.5664 0.085 Uiso 1 1 calc R
C46 C 0.9242(3) 0.40737(19) 0.66808(15) 0.0621(8) Uani 1 1 d .
H46A H 1.0046 0.4463 0.6721 0.075 Uiso 1 1 calc R
C47 C 0.8676(2) 0.37735(17) 0.72493(14) 0.0556(7) Uani 1 1 d .
H47A H 0.9096 0.3963 0.7680 0.067 Uiso 1 1 calc R
C48 C 0.7492(2) 0.31934(16) 0.71870(12) 0.0474(6) Uani 1 1 d .
H48A H 0.7123 0.2994 0.7579 0.057 Uiso 1 1 calc R
C49 C 0.9693(2) 0.26732(14) 0.15968(11) 0.0365(5) Uani 1 1 d .
C50 C 1.1075(2) 0.32082(15) 0.16437(11) 0.0383(5) Uani 1 1 d .
C51 C 1.1925(2) 0.27864(17) 0.15120(13) 0.0489(6) Uani 1 1 d .
H51A H 1.1649 0.2188 0.1385 0.059 Uiso 1 1 calc R
C52 C 1.3181(3) 0.3250(2) 0.15680(15) 0.0590(7) Uani 1 1 d .
H52A H 1.3739 0.2957 0.1481 0.071 Uiso 1 1 calc R
C53 C 1.3613(3) 0.4130(2) 0.17489(15) 0.0635(8) Uani 1 1 d .
H53A H 1.4457 0.4437 0.1787 0.076 Uiso 1 1 calc R
C54 C 1.2782(3) 0.45550(19) 0.18735(15) 0.0626(8) Uani 1 1 d .
H54A H 1.3067 0.5154 0.1993 0.075 Uiso 1 1 calc R
C55 C 1.1523(2) 0.41010(16) 0.18242(13) 0.0493(6) Uani 1 1 d .
H55A H 1.0973 0.4399 0.1913 0.059 Uiso 1 1 calc R
C56 C 0.8892(2) 0.32546(14) 0.15845(11) 0.0370(5) Uani 1 1 d .
C57 C 0.8492(2) 0.34540(15) 0.09710(12) 0.0441(6) Uani 1 1 d .
H57A H 0.8700 0.3224 0.0558 0.053 Uiso 1 1 calc R
C58 C 0.7786(3) 0.39907(17) 0.09653(15) 0.0554(7) Uani 1 1 d .
H58A H 0.7527 0.4119 0.0549 0.067 Uiso 1 1 calc R
C59 C 0.7463(3) 0.43355(18) 0.15650(16) 0.0603(7) Uani 1 1 d .
H59A H 0.6983 0.4692 0.1558 0.072 Uiso 1 1 calc R
C60 C 0.7858(3) 0.41479(18) 0.21801(16) 0.0621(8) Uani 1 1 d .
H60A H 0.7652 0.4385 0.2591 0.075 Uiso 1 1 calc R
C61 C 0.8557(3) 0.36119(17) 0.21891(13) 0.0545(7) Uani 1 1 d .
H61A H 0.8811 0.3486 0.2607 0.065 Uiso 1 1 calc R
C62 C 0.9350(2) 0.21150(14) 0.21870(11) 0.0385(5) Uani 1 1 d .
C63 C 1.0169(2) 0.21681(17) 0.27309(12) 0.0477(6) Uani 1 1 d .
H63A H 1.0982 0.2538 0.2742 0.057 Uiso 1 1 calc R
C64 C 0.9788(3) 0.16723(19) 0.32627(13) 0.0585(7) Uani 1 1 d .
H64A H 1.0350 0.1711 0.3626 0.070 Uiso 1 1 calc R
C65 C 0.8602(3) 0.11301(18) 0.32588(15) 0.0627(8) Uani 1 1 d .
H65A H 0.8353 0.0806 0.3621 0.075 Uiso 1 1 calc R
C66 C 0.7775(3) 0.10616(17) 0.27219(15) 0.0610(8) Uani 1 1 d .
H66A H 0.6965 0.0689 0.2716 0.073 Uiso 1 1 calc R
C67 C 0.8150(2) 0.15503(16) 0.21858(13) 0.0504(6) Uani 1 1 d .
H67A H 0.7586 0.1498 0.1820 0.060 Uiso 1 1 calc R
C68 C 1.05219(19) 0.23386(13) -0.09801(10) 0.0314(4) Uani 1 1 d .
C69 C 1.1892(2) 0.29042(14) -0.08840(11) 0.0356(5) Uani 1 1 d .
C70 C 1.2482(3) 0.32262(19) -0.02442(14) 0.0651(8) Uani 1 1 d .
H70A H 1.2047 0.3096 0.0143 0.078 Uiso 1 1 calc R
C71 C 1.3717(3) 0.3743(2) -0.01673(17) 0.0817(11) Uani 1 1 d .
H71A H 1.4103 0.3950 0.0270 0.098 Uiso 1 1 calc R
C72 C 1.4372(3) 0.3950(2) -0.07307(17) 0.0686(8) Uani 1 1 d .
H72A H 1.5203 0.4290 -0.0678 0.082 Uiso 1 1 calc R
C73 C 1.3795(3) 0.36534(19) -0.13649(16) 0.0642(8) Uani 1 1 d .
H73A H 1.4228 0.3803 -0.1750 0.077 Uiso 1 1 calc R
C74 C 1.2567(2) 0.31296(17) -0.14450(13) 0.0519(6) Uani 1 1 d .
H74A H 1.2188 0.2925 -0.1885 0.062 Uiso 1 1 calc R
C75 C 1.0261(2) 0.17240(14) -0.16594(11) 0.0364(5) Uani 1 1 d .
C76 C 1.0716(3) 0.10455(17) -0.17205(14) 0.0586(7) Uani 1 1 d .
H76A H 1.1135 0.0943 -0.1345 0.070 Uiso 1 1 calc R
C77 C 1.0554(4) 0.0517(2) -0.23352(17) 0.0795(10) Uani 1 1 d .
H77A H 1.0868 0.0062 -0.2370 0.095 Uiso 1 1 calc R
C78 C 0.9941(3) 0.0654(2) -0.28932(16) 0.0752(10) Uani 1 1 d .
H78A H 0.9839 0.0296 -0.3307 0.090 Uiso 1 1 calc R
C79 C 0.9478(3) 0.1318(2) -0.28391(14) 0.0657(8) Uani 1 1 d .
H79A H 0.9047 0.1408 -0.3216 0.079 Uiso 1 1 calc R
C80 C 0.9643(2) 0.18620(18) -0.22258(12) 0.0509(6) Uani 1 1 d .
H80A H 0.9337 0.2321 -0.2197 0.061 Uiso 1 1 calc R
C81 C 0.9648(2) 0.28685(14) -0.09258(11) 0.0353(5) Uani 1 1 d .
C82 C 1.0085(2) 0.37718(15) -0.08507(12) 0.0457(6) Uani 1 1 d .
H82A H 1.0931 0.4068 -0.0820 0.055 Uiso 1 1 calc R
C83 C 0.9277(3) 0.42346(18) -0.08204(14) 0.0571(7) Uani 1 1 d .
H83A H 0.9583 0.4839 -0.0766 0.069 Uiso 1 1 calc R
C84 C 0.8022(3) 0.38061(19) -0.08698(13) 0.0570(7) Uani 1 1 d .
H84A H 0.7480 0.4119 -0.0858 0.068 Uiso 1 1 calc R
C85 C 0.7571(2) 0.29107(19) -0.09369(13) 0.0523(7) Uani 1 1 d .
H85A H 0.6723 0.2619 -0.0964 0.063 Uiso 1 1 calc R
C86 C 0.8379(2) 0.24459(16) -0.09643(12) 0.0434(6) Uani 1 1 d .
H86A H 0.8068 0.1842 -0.1009 0.052 Uiso 1 1 calc R

loop_
_atom_site_aniso_label
_atom_site_aniso_U_11
_atom_site_aniso_U_22
_atom_site_aniso_U_33
_atom_site_aniso_U_23
_atom_site_aniso_U_13
_atom_site_aniso_U_12
S1 0.0345(3) 0.0337(3) 0.0554(4) 0.0058(3) 0.0107(3) 0.0091(2)
S2 0.0297(3) 0.0342(3) 0.0485(3) 0.0028(2) -0.0045(2) 0.0085(2)
O1 0.0383(9) 0.0551(11) 0.0655(12) 0.0031(9) -0.0064(8) 0.0069(8)
O2 0.0616(12) 0.0471(10) 0.0686(12) 0.0176(9) 0.0319(10) 0.0136(9)
O3 0.0475(10) 0.0409(10) 0.0982(15) 0.0094(10) 0.0231(10) 0.0200(8)
O4 0.0512(10) 0.0464(10) 0.0566(11) -0.0047(8) -0.0205(8) 0.0120(8)
O5 0.0356(9) 0.0493(10) 0.0561(11) 0.0121(8) 0.0087(8) 0.0047(8)
O6 0.0407(10) 0.0429(10) 0.0817(13) 0.0003(9) -0.0088(9) 0.0187(8)
N1 0.0451(10) 0.0251(8) 0.0229(8) 0.0093(7) 0.0031(7) 0.0084(8)
N2 0.0390(10) 0.0388(10) 0.0326(10) 0.0029(8) 0.0005(8) 0.0111(9)
N3 0.0342(9) 0.0236(8) 0.0199(8) -0.0022(6) 0.0019(7) 0.0093(7)
N4 0.0350(10) 0.0329(9) 0.0323(9) 0.0051(7) 0.0054(8) 0.0109(8)
C1 0.0404(13) 0.0297(11) 0.0440(13) 0.0000(9) 0.0009(10) 0.0114(10)
C2 0.0348(11) 0.0319(11) 0.0313(11) 0.0026(9) 0.0024(9) 0.0078(9)
C3 0.0333(11) 0.0293(10) 0.0280(10) 0.0036(8) 0.0019(9) 0.0059(9)
C4 0.0295(11) 0.0348(12) 0.0439(13) 0.0048(10) 0.0017(9) 0.0043(10)
C5 0.0404(13) 0.0250(10) 0.0512(14) 0.0044(10) -0.0006(11) 0.0018(10)
C6 0.0360(12) 0.0313(11) 0.0435(13) 0.0066(9) 0.0049(10) 0.0104(10)
C7 0.0301(11) 0.0325(11) 0.0284(10) 0.0048(8) 0.0008(8) 0.0071(9)
C8 0.0282(10) 0.0303(10) 0.0260(10) 0.0052(8) 0.0018(8) 0.0038(9)
C9 0.0274(11) 0.0330(11) 0.0406(12) 0.0016(9) 0.0033(9) 0.0018(9)
C10 0.0367(12) 0.0255(10) 0.0517(14) 0.0016(10) 0.0040(10) 0.0017(9)
C11 0.0512(14) 0.0346(12) 0.0284(11) 0.0061(9) 0.0031(10) 0.0114(11)
C12 0.0443(13) 0.0353(12) 0.0347(12) 0.0038(9) 0.0056(10) 0.0087(10)
C13 0.091(2) 0.0613(17) 0.0348(13) 0.0087(12) 0.0115(13) 0.0395(16)
C14 0.110(3) 0.074(2) 0.0523(18) 0.0071(15) 0.0290(17) 0.053(2)
C15 0.077(2) 0.0655(19) 0.071(2) 0.0099(16) 0.0173(16) 0.0415(17)
C16 0.076(2) 0.0613(17) 0.0549(17) 0.0088(14) -0.0013(15) 0.0349(16)
C17 0.0707(18) 0.0515(15) 0.0366(13) 0.0053(11) 0.0038(12) 0.0271(14)
C18 0.0523(14) 0.0400(12) 0.0253(11) 0.0021(9) 0.0042(10) 0.0174(11)
C19 0.0482(15) 0.0426(13) 0.0520(15) 0.0048(11) 0.0074(12) 0.0160(12)
C20 0.0563(17) 0.0488(15) 0.0630(18) 0.0042(13) 0.0127(14) 0.0127(14)
C21 0.0488(16) 0.076(2) 0.0500(16) -0.0047(14) 0.0065(12) 0.0188(15)
C22 0.0650(19) 0.078(2) 0.0523(17) -0.0017(15) -0.0009(14) 0.0416(17)
C23 0.0629(17) 0.0490(15) 0.0456(15) 0.0005(12) -0.0002(12) 0.0251(14)
C24 0.0562(15) 0.0334(12) 0.0319(12) 0.0043(9) 0.0005(10) 0.0168(11)
C25 0.0591(16) 0.0427(14) 0.0457(14) 0.0064(11) -0.0013(12) 0.0121(13)
C26 0.0713(19) 0.0455(15) 0.0553(17) 0.0021(13) -0.0181(15) 0.0132(14)
C27 0.093(2) 0.0532(16) 0.0382(15) -0.0045(12) -0.0169(15) 0.0327(17)
C28 0.081(2) 0.0688(18) 0.0343(14) 0.0020(12) 0.0048(13) 0.0367(17)
C29 0.0578(16) 0.0528(15) 0.0360(13) 0.0052(11) 0.0026(11) 0.0199(13)
C30 0.0389(12) 0.0345(11) 0.0266(11) 0.0004(9) 0.0001(9) 0.0111(10)
C31 0.0422(13) 0.0359(12) 0.0340(12) 0.0065(9) -0.0008(10) 0.0079(10)
C32 0.087(2) 0.0633(18) 0.0554(17) 0.0260(14) 0.0215(15) 0.0419(17)
C33 0.126(3) 0.074(2) 0.082(2) 0.0400(19) 0.017(2) 0.058(2)
C34 0.107(3) 0.063(2) 0.058(2) 0.0336(16) 0.0025(18) 0.0189(19)
C35 0.089(2) 0.073(2) 0.0396(15) 0.0178(14) 0.0143(15) 0.0176(18)
C36 0.0690(18) 0.0569(16) 0.0399(14) 0.0106(12) 0.0094(13) 0.0237(14)
C37 0.0443(13) 0.0421(12) 0.0271(11) 0.0046(9) 0.0008(9) 0.0162(11)
C38 0.0469(15) 0.0534(15) 0.0482(15) 0.0020(12) 0.0045(11) 0.0182(13)
C39 0.0473(15) 0.083(2) 0.0517(16) 0.0077(15) 0.0063(12) 0.0268(15)
C40 0.079(2) 0.086(2) 0.0535(17) 0.0080(16) 0.0060(15) 0.056(2)
C41 0.078(2) 0.0556(17) 0.0655(19) 0.0064(14) 0.0011(16) 0.0386(16)
C42 0.0567(16) 0.0439(14) 0.0470(14) 0.0073(11) -0.0004(12) 0.0211(12)
C43 0.0392(12) 0.0333(11) 0.0300(11) 0.0029(9) -0.0014(9) 0.0116(10)
C44 0.0557(16) 0.0636(17) 0.0321(13) 0.0059(12) 0.0005(11) -0.0003(14)
C45 0.0632(19) 0.077(2) 0.0500(17) 0.0101(15) 0.0139(14) -0.0092(16)
C46 0.0456(15) 0.0611(18) 0.0624(18) 0.0042(14) -0.0005(13) -0.0035(13)
C47 0.0509(16) 0.0570(16) 0.0474(15) 0.0024(12) -0.0115(12) 0.0056(13)
C48 0.0485(14) 0.0536(15) 0.0338(12) 0.0097(11) -0.0025(11) 0.0080(12)
C49 0.0443(13) 0.0340(11) 0.0294(11) 0.0010(9) 0.0001(9) 0.0118(10)
C50 0.0431(13) 0.0401(12) 0.0319(11) 0.0093(9) 0.0011(10) 0.0131(11)
C51 0.0516(15) 0.0479(14) 0.0517(15) 0.0142(12) 0.0057(12) 0.0203(13)
C52 0.0504(16) 0.074(2) 0.0619(18) 0.0271(15) 0.0101(13) 0.0277(15)
C53 0.0429(15) 0.079(2) 0.0610(18) 0.0266(16) -0.0006(13) 0.0058(15)
C54 0.0568(17) 0.0517(16) 0.0679(19) 0.0136(14) -0.0100(14) 0.0024(14)
C55 0.0502(15) 0.0423(13) 0.0523(15) 0.0052(11) -0.0062(12) 0.0126(12)
C56 0.0393(12) 0.0337(11) 0.0353(12) 0.0023(9) -0.0001(10) 0.0095(10)
C57 0.0504(14) 0.0421(13) 0.0382(13) 0.0024(10) -0.0004(11) 0.0148(11)
C58 0.0602(17) 0.0566(16) 0.0551(17) 0.0123(13) -0.0044(13) 0.0263(14)
C59 0.0577(17) 0.0555(17) 0.078(2) 0.0133(15) 0.0108(15) 0.0306(14)
C60 0.079(2) 0.0586(17) 0.0605(18) 0.0050(14) 0.0220(15) 0.0381(16)
C61 0.0742(19) 0.0587(16) 0.0386(14) 0.0026(12) 0.0054(13) 0.0339(15)
C62 0.0480(13) 0.0352(12) 0.0334(12) 0.0026(9) 0.0070(10) 0.0155(11)
C63 0.0555(15) 0.0528(15) 0.0359(13) 0.0070(11) 0.0043(11) 0.0193(13)
C64 0.079(2) 0.0676(18) 0.0382(14) 0.0138(13) 0.0107(13) 0.0348(17)
C65 0.096(2) 0.0537(17) 0.0476(16) 0.0180(13) 0.0319(16) 0.0318(17)
C66 0.0719(19) 0.0463(15) 0.0585(18) 0.0080(13) 0.0242(15) 0.0094(14)
C67 0.0533(15) 0.0465(14) 0.0469(15) 0.0030(11) 0.0072(12) 0.0116(12)
C68 0.0360(11) 0.0287(10) 0.0282(10) 0.0058(8) 0.0053(9) 0.0084(9)
C69 0.0357(12) 0.0314(11) 0.0379(12) 0.0029(9) 0.0043(9) 0.0089(9)
C70 0.0549(17) 0.075(2) 0.0417(15) 0.0099(13) 0.0024(13) -0.0105(15)
C71 0.0598(19) 0.091(2) 0.0603(19) 0.0110(17) -0.0130(16) -0.0180(18)
C72 0.0412(15) 0.069(2) 0.079(2) 0.0103(17) 0.0046(15) -0.0039(14)
C73 0.0524(17) 0.0640(18) 0.0656(19) 0.0068(15) 0.0241(15) 0.0040(14)
C74 0.0505(15) 0.0554(16) 0.0414(14) 0.0028(12) 0.0116(11) 0.0069(13)
C75 0.0380(12) 0.0352(12) 0.0321(11) 0.0012(9) 0.0051(9) 0.0079(10)
C76 0.082(2) 0.0546(16) 0.0445(15) -0.0053(12) -0.0009(14) 0.0347(15)
C77 0.123(3) 0.0620(19) 0.059(2) -0.0151(15) 0.0061(19) 0.045(2)
C78 0.099(3) 0.066(2) 0.0450(17) -0.0186(15) 0.0051(17) 0.0154(19)
C79 0.0690(19) 0.082(2) 0.0360(15) -0.0036(14) -0.0011(13) 0.0168(17)
C80 0.0568(16) 0.0613(16) 0.0360(13) 0.0045(11) 0.0012(11) 0.0225(14)
C81 0.0422(12) 0.0365(12) 0.0279(11) 0.0065(9) 0.0034(9) 0.0134(10)
C82 0.0511(15) 0.0400(13) 0.0469(14) 0.0056(11) 0.0029(11) 0.0164(12)
C83 0.077(2) 0.0435(14) 0.0592(17) 0.0090(12) 0.0079(15) 0.0302(15)
C84 0.072(2) 0.0721(19) 0.0484(16) 0.0188(14) 0.0090(14) 0.0493(17)
C85 0.0459(15) 0.0735(19) 0.0449(15) 0.0164(13) 0.0053(11) 0.0271(14)
C86 0.0441(13) 0.0459(13) 0.0419(13) 0.0098(11) 0.0050(11) 0.0157(11)

loop_
_atom_type_symbol
_atom_type_description
_atom_type_scat_dispersion_real
_atom_type_scat_dispersion_imag
_atom_type_scat_source
C C 0.0033 0.0016 'International Tables Vol C Tables 4.2.6.8 and 6.1.1.4'
H H 0.0000 0.0000 'International Tables Vol C Tables 4.2.6.8 and 6.1.1.4'
N N 0.0061 0.0033 'International Tables Vol C Tables 4.2.6.8 and 6.1.1.4'
O O 0.0106 0.0060 'International Tables Vol C Tables 4.2.6.8 and 6.1.1.4'
S S 0.1246 0.1234 'International Tables Vol C Tables 4.2.6.8 and 6.1.1.4'

loop_
_geom_angle_atom_site_label_1
_geom_angle_atom_site_label_2
_geom_angle_atom_site_label_3
_geom_angle
_geom_angle_site_symmetry_1
_geom_angle_site_symmetry_3
O2 S1 O1 113.33(11) . .
O2 S1 O3 112.78(11) . .
O1 S1 O3 112.93(12) . .
O2 S1 C2 107.78(11) . .
O1 S1 C2 104.02(10) . .
O3 S1 C2 105.11(10) . .
O4 S2 O6 113.32(11) . .
O4 S2 O5 113.04(10) . .
O6 S2 O5 112.54(11) . .
O4 S2 C7 107.72(10) . .
O6 S2 C7 104.88(10) . .
O5 S2 C7 104.46(10) . .
C11 N1 H1N1 108.7 . .
C11 N1 H1N2 110.5 . .
H1N1 N1 H1N2 109.5 . .
C30 N2 H2N1 109.5 . .
C30 N2 H2N2 109.3 . .
H2N1 N2 H2N2 109.5 . .
C30 N2 H2N3 109.6 . .
H2N1 N2 H2N3 109.5 . .
H2N2 N2 H2N3 109.5 . .
C49 N3 H3N1 109.3 . .
C49 N3 H3N2 109.1 . .
H3N1 N3 H3N2 109.5 . .
C68 N4 H4N1 109.5 . .
C68 N4 H4N2 109.4 . .
H4N1 N4 H4N2 109.5 . .
C68 N4 H4N3 109.5 . .
H4N1 N4 H4N3 109.5 . .
H4N2 N4 H4N3 109.5 . .
C2 C1 C5 120.2(2) . 2_556
C2 C1 H1A 119.9 . .
C5 C1 H1A 119.9 2_556 .
C1 C2 C3 121.1(2) . .
C1 C2 S1 118.19(17) . .
C3 C2 S1 120.64(15) . .
C4 C3 C2 123.36(19) . .
C4 C3 C3 118.7(2) . 2_556
C2 C3 C3 117.9(2) . 2_556
C5 C4 C3 121.1(2) . .
C5 C4 H4A 119.4 . .
C3 C4 H4A 119.4 . .
C4 C5 C1 120.8(2) . 2_556
C4 C5 H5A 119.6 . .
C1 C5 H5A 119.6 2_556 .
C7 C6 C10 120.0(2) . 2_655
C7 C6 H6A 120.0 . .
C10 C6 H6A 120.0 2_655 .
C6 C7 C8 121.13(19) . .
C6 C7 S2 117.89(17) . .
C8 C7 S2 120.89(15) . .
C9 C8 C7 123.18(18) . .
C9 C8 C8 118.7(2) . 2_655
C7 C8 C8 118.2(2) . 2_655
C10 C9 C8 121.1(2) . .
C10 C9 H9A 119.5 . .
C8 C9 H9A 119.5 . .
C9 C10 C6 121.0(2) . 2_655
C9 C10 H10A 119.5 . .
C6 C10 H10A 119.5 2_655 .
N1 C11 C12 107.15(18) . .
N1 C11 C18 106.14(18) . .
C12 C11 C18 111.63(18) . .
N1 C11 C24 110.40(17) . .
C12 C11 C24 109.49(19) . .
C18 C11 C24 111.89(19) . .
C17 C12 C13 116.8(2) . .
C17 C12 C11 122.4(2) . .
C13 C12 C11 120.8(2) . .
C14 C13 C12 120.8(3) . .
C14 C13 H13A 119.6 . .
C12 C13 H13A 119.6 . .
C15 C14 C13 121.5(3) . .
C15 C14 H14A 119.2 . .
C13 C14 H14A 119.2 . .
C16 C15 C14 118.7(3) . .
C16 C15 H15A 120.6 . .
C14 C15 H15A 120.6 . .
C15 C16 C17 120.5(3) . .
C15 C16 H16A 119.8 . .
C17 C16 H16A 119.8 . .
C16 C17 C12 121.7(2) . .
C16 C17 H17A 119.2 . .
C12 C17 H17A 119.2 . .
C19 C18 C23 117.8(2) . .
C19 C18 C11 122.5(2) . .
C23 C18 C11 119.7(2) . .
C18 C19 C20 121.3(2) . .
C18 C19 H19A 119.3 . .
C20 C19 H19A 119.3 . .
C21 C20 C19 120.2(3) . .
C21 C20 H20A 119.9 . .
C19 C20 H20A 119.9 . .
C20 C21 C22 119.1(3) . .
C20 C21 H21A 120.4 . .
C22 C21 H21A 120.4 . .
C21 C22 C23 120.8(3) . .
C21 C22 H22A 119.6 . .
C23 C22 H22A 119.6 . .
C22 C23 C18 120.7(3) . .
C22 C23 H23A 119.6 . .
C18 C23 H23A 119.6 . .
C29 C24 C25 118.2(2) . .
C29 C24 C11 122.7(2) . .
C25 C24 C11 119.0(2) . .
C26 C25 C24 120.9(3) . .
C26 C25 H25A 119.5 . .
C24 C25 H25A 119.5 . .
C27 C26 C25 120.0(3) . .
C27 C26 H26A 120.0 . .
C25 C26 H26A 120.0 . .
C28 C27 C26 119.7(3) . .
C28 C27 H27A 120.1 . .
C26 C27 H27A 120.1 . .
C27 C28 C29 120.8(3) . .
C27 C28 H28A 119.6 . .
C29 C28 H28A 119.6 . .
C24 C29 C28 120.4(3) . .
C24 C29 H29A 119.8 . .
C28 C29 H29A 119.8 . .
N2 C30 C43 108.08(17) . .
N2 C30 C37 107.41(16) . .
C43 C30 C37 112.41(18) . .
N2 C30 C31 107.16(17) . .
C43 C30 C31 110.10(17) . .
C37 C30 C31 111.43(18) . .
C32 C31 C36 117.9(2) . .
C32 C31 C30 119.4(2) . .
C36 C31 C30 122.6(2) . .
C33 C32 C31 120.8(3) . .
C33 C32 H32A 119.6 . .
C31 C32 H32A 119.6 . .
C34 C33 C32 120.8(3) . .
C34 C33 H33A 119.6 . .
C32 C33 H33A 119.6 . .
C35 C34 C33 119.3(3) . .
C35 C34 H34A 120.4 . .
C33 C34 H34A 120.4 . .
C34 C35 C36 120.5(3) . .
C34 C35 H35A 119.8 . .
C36 C35 H35A 119.8 . .
C31 C36 C35 120.8(3) . .
C31 C36 H36A 119.6 . .
C35 C36 H36A 119.6 . .
C42 C37 C38 117.5(2) . .
C42 C37 C30 122.2(2) . .
C38 C37 C30 120.2(2) . .
C39 C38 C37 121.1(3) . .
C39 C38 H38A 119.4 . .
C37 C38 H38A 119.4 . .
C40 C39 C38 120.4(3) . .
C40 C39 H39A 119.8 . .
C38 C39 H39A 119.8 . .
C41 C40 C39 119.3(3) . .
C41 C40 H40A 120.3 . .
C39 C40 H40A 120.3 . .
C40 C41 C42 120.6(3) . .
C40 C41 H41A 119.7 . .
C42 C41 H41A 119.7 . .
C41 C42 C37 121.0(3) . .
C41 C42 H42A 119.5 . .
C37 C42 H42A 119.5 . .
C44 C43 C48 117.6(2) . .
C44 C43 C30 121.97(19) . .
C48 C43 C30 120.3(2) . .
C43 C44 C45 120.3(2) . .
C43 C44 H44A 119.8 . .
C45 C44 H44A 119.8 . .
C46 C45 C44 121.0(3) . .
C46 C45 H45A 119.5 . .
C44 C45 H45A 119.5 . .
C45 C46 C47 119.1(3) . .
C45 C46 H46A 120.4 . .
C47 C46 H46A 120.4 . .
C46 C47 C48 120.3(2) . .
C46 C47 H47A 119.8 . .
C48 C47 H47A 119.8 . .
C47 C48 C43 121.7(2) . .
C47 C48 H48A 119.2 . .
C43 C48 H48A 119.2 . .
N3 C49 C56 108.04(17) . .
N3 C49 C50 105.66(17) . .
C56 C49 C50 111.54(18) . .
N3 C49 C62 109.86(17) . .
C56 C49 C62 109.46(18) . .
C50 C49 C62 112.13(18) . .
C55 C50 C51 117.9(2) . .
C55 C50 C49 122.8(2) . .
C51 C50 C49 119.3(2) . .
C52 C51 C50 120.6(2) . .
C52 C51 H51A 119.7 . .
C50 C51 H51A 119.7 . .
C53 C52 C51 121.0(3) . .
C53 C52 H52A 119.5 . .
C51 C52 H52A 119.5 . .
C52 C53 C54 119.0(3) . .
C52 C53 H53A 120.5 . .
C54 C53 H53A 120.5 . .
C53 C54 C55 120.8(3) . .
C53 C54 H54A 119.6 . .
C55 C54 H54A 119.6 . .
C50 C55 C54 120.8(3) . .
C50 C55 H55A 119.6 . .
C54 C55 H55A 119.6 . .
C57 C56 C61 117.7(2) . .
C57 C56 C49 121.2(2) . .
C61 C56 C49 121.1(2) . .
C58 C57 C56 120.8(2) . .
C58 C57 H57A 119.6 . .
C56 C57 H57A 119.6 . .
C59 C58 C57 120.8(3) . .
C59 C58 H58A 119.6 . .
C57 C58 H58A 119.6 . .
C58 C59 C60 119.2(3) . .
C58 C59 H59A 120.4 . .
C60 C59 H59A 120.4 . .
C61 C60 C59 120.3(3) . .
C61 C60 H60A 119.9 . .
C59 C60 H60A 119.9 . .
C60 C61 C56 121.3(2) . .
C60 C61 H61A 119.4 . .
C56 C61 H61A 119.4 . .
C63 C62 C67 118.1(2) . .
C63 C62 C49 123.2(2) . .
C67 C62 C49 118.7(2) . .
C62 C63 C64 120.4(3) . .
C62 C63 H63A 119.8 . .
C64 C63 H63A 119.8 . .
C65 C64 C63 120.8(3) . .
C65 C64 H64A 119.6 . .
C63 C64 H64A 119.6 . .
C64 C65 C66 119.9(3) . .
C64 C65 H65A 120.1 . .
C66 C65 H65A 120.1 . .
C65 C66 C67 119.8(3) . .
C65 C66 H66A 120.1 . .
C67 C66 H66A 120.1 . .
C62 C67 C66 121.0(3) . .
C62 C67 H67A 119.5 . .
C66 C67 H67A 119.5 . .
N4 C68 C81 106.47(16) . .
N4 C68 C69 107.73(16) . .
C81 C68 C69 113.20(17) . .
N4 C68 C75 107.02(16) . .
C81 C68 C75 111.77(17) . .
C69 C68 C75 110.30(17) . .
C70 C69 C74 117.5(2) . .
C70 C69 C68 121.7(2) . .
C74 C69 C68 120.7(2) . .
C69 C70 C71 120.9(3) . .
C69 C70 H70A 119.5 . .
C71 C70 H70A 119.5 . .
C72 C71 C70 120.5(3) . .
C72 C71 H71A 119.7 . .
C70 C71 H71A 119.7 . .
C73 C72 C71 119.2(3) . .
C73 C72 H72A 120.4 . .
C71 C72 H72A 120.4 . .
C72 C73 C74 120.5(3) . .
C72 C73 H73A 119.7 . .
C74 C73 H73A 119.7 . .
C69 C74 C73 121.2(2) . .
C69 C74 H74A 119.4 . .
C73 C74 H74A 119.4 . .
C76 C75 C80 118.5(2) . .
C76 C75 C68 119.4(2) . .
C80 C75 C68 121.9(2) . .
C75 C76 C77 120.4(3) . .
C75 C76 H76A 119.8 . .
C77 C76 H76A 119.8 . .
C78 C77 C76 120.9(3) . .
C78 C77 H77A 119.6 . .
C76 C77 H77A 119.6 . .
C79 C78 C77 119.3(3) . .
C79 C78 H78A 120.3 . .
C77 C78 H78A 120.3 . .
C78 C79 C80 120.5(3) . .
C78 C79 H79A 119.7 . .
C80 C79 H79A 119.7 . .
C75 C80 C79 120.2(3) . .
C75 C80 H80A 119.9 . .
C79 C80 H80A 119.9 . .
C86 C81 C82 118.2(2) . .
C86 C81 C68 119.91(19) . .
C82 C81 C68 121.9(2) . .
C83 C82 C81 120.8(2) . .
C83 C82 H82A 119.6 . .
C81 C82 H82A 119.6 . .
C84 C83 C82 120.3(3) . .
C84 C83 H83A 119.9 . .
C82 C83 H83A 119.9 . .
C83 C84 C85 119.8(2) . .
C83 C84 H84A 120.1 . .
C85 C84 H84A 120.1 . .
C84 C85 C86 120.0(3) . .
C84 C85 H85A 120.0 . .
C86 C85 H85A 120.0 . .
C85 C86 C81 120.9(2) . .
C85 C86 H86A 119.5 . .
C81 C86 H86A 119.5 . .

loop_
_geom_bond_atom_site_label_1
_geom_bond_atom_site_label_2
_geom_bond_distance
_geom_bond_site_symmetry_2
S1 O2 1.4469(18) .
S1 O1 1.4510(19) .
S1 O3 1.4523(17) .
S1 C2 1.776(2) .
S2 O4 1.4487(17) .
S2 O6 1.4520(17) .
S2 O5 1.4532(17) .
S2 C7 1.778(2) .
N1 C11 1.442(3) .
N1 H1N1 0.8600 .
N1 H1N2 0.8600 .
N2 C30 1.520(3) .
N2 H2N1 0.8600 .
N2 H2N2 0.8600 .
N2 H2N3 0.8600 .
N3 C49 1.444(2) .
N3 H3N1 0.8600 .
N3 H3N2 0.8600 .
N4 C68 1.524(3) .
N4 H4N1 0.8601 .
N4 H4N2 0.8599 .
N4 H4N3 0.8599 .
C1 C2 1.362(3) .
C1 C5 1.407(3) 2_556
C1 H1A 0.9300 .
C2 C3 1.430(3) .
C3 C4 1.419(3) .
C3 C3 1.435(4) 2_556
C4 C5 1.352(3) .
C4 H4A 0.9300 .
C5 C1 1.407(3) 2_556
C5 H5A 0.9300 .
C6 C7 1.366(3) .
C6 C10 1.406(3) 2_655
C6 H6A 0.9300 .
C7 C8 1.429(3) .
C8 C9 1.422(3) .
C8 C8 1.430(4) 2_655
C9 C10 1.354(3) .
C9 H9A 0.9300 .
C10 C6 1.406(3) 2_655
C10 H10A 0.9300 .
C11 C12 1.529(3) .
C11 C18 1.535(3) .
C11 C24 1.538(3) .
C12 C17 1.384(3) .
C12 C13 1.387(3) .
C13 C14 1.378(4) .
C13 H13A 0.9300 .
C14 C15 1.361(4) .
C14 H14A 0.9300 .
C15 C16 1.360(4) .
C15 H15A 0.9300 .
C16 C17 1.383(4) .
C16 H16A 0.9300 .
C17 H17A 0.9300 .
C18 C19 1.384(3) .
C18 C23 1.386(3) .
C19 C20 1.385(4) .
C19 H19A 0.9300 .
C20 C21 1.373(4) .
C20 H20A 0.9300 .
C21 C22 1.377(4) .
C21 H21A 0.9300 .
C22 C23 1.382(4) .
C22 H22A 0.9300 .
C23 H23A 0.9300 .
C24 C29 1.384(3) .
C24 C25 1.388(3) .
C25 C26 1.381(4) .
C25 H25A 0.9300 .
C26 C27 1.376(4) .
C26 H26A 0.9300 .
C27 C28 1.359(4) .
C27 H27A 0.9300 .
C28 C29 1.386(3) .
C28 H28A 0.9300 .
C29 H29A 0.9300 .
C30 C43 1.530(3) .
C30 C37 1.531(3) .
C30 C31 1.535(3) .
C31 C32 1.379(3) .
C31 C36 1.380(3) .
C32 C33 1.373(4) .
C32 H32A 0.9300 .
C33 C34 1.367(5) .
C33 H33A 0.9300 .
C34 C35 1.356(4) .
C34 H34A 0.9300 .
C35 C36 1.386(4) .
C35 H35A 0.9300 .
C36 H36A 0.9300 .
C37 C42 1.388(3) .
C37 C38 1.390(3) .
C38 C39 1.381(4) .
C38 H38A 0.9300 .
C39 C40 1.374(4) .
C39 H39A 0.9300 .
C40 C41 1.369(4) .
C40 H40A 0.9300 .
C41 C42 1.382(4) .
C41 H41A 0.9300 .
C42 H42A 0.9300 .
C43 C44 1.381(3) .
C43 C48 1.383(3) .
C44 C45 1.389(4) .
C44 H44A 0.9300 .
C45 C46 1.364(4) .
C45 H45A 0.9300 .
C46 C47 1.367(4) .
C46 H46A 0.9300 .
C47 C48 1.372(3) .
C47 H47A 0.9300 .
C48 H48A 0.9300 .
C49 C56 1.533(3) .
C49 C50 1.535(3) .
C49 C62 1.537(3) .
C50 C55 1.386(3) .
C50 C51 1.389(3) .
C51 C52 1.387(4) .
C51 H51A 0.9300 .
C52 C53 1.368(4) .
C52 H52A 0.9300 .
C53 C54 1.371(4) .
C53 H53A 0.9300 .
C54 C55 1.387(4) .
C54 H54A 0.9300 .
C55 H55A 0.9300 .
C56 C57 1.387(3) .
C56 C61 1.390(3) .
C57 C58 1.383(3) .
C57 H57A 0.9300 .
C58 C59 1.368(4) .
C58 H58A 0.9300 .
C59 C60 1.379(4) .
C59 H59A 0.9300 .
C60 C61 1.376(4) .
C60 H60A 0.9300 .
C61 H61A 0.9300 .
C62 C63 1.378(3) .
C62 C67 1.385(3) .
C63 C64 1.388(3) .
C63 H63A 0.9300 .
C64 C65 1.360(4) .
C64 H64A 0.9300 .
C65 C66 1.367(4) .
C65 H65A 0.9300 .
C66 C67 1.387(4) .
C66 H66A 0.9300 .
C67 H67A 0.9300 .
C68 C81 1.532(3) .
C68 C69 1.535(3) .
C68 C75 1.541(3) .
C69 C70 1.373(3) .
C69 C74 1.381(3) .
C70 C71 1.386(4) .
C70 H70A 0.9300 .
C71 C72 1.369(4) .
C71 H71A 0.9300 .
C72 C73 1.354(4) .
C72 H72A 0.9300 .
C73 C74 1.383(4) .
C73 H73A 0.9300 .
C74 H74A 0.9300 .
C75 C76 1.376(3) .
C75 C80 1.380(3) .
C76 C77 1.379(4) .
C76 H76A 0.9300 .
C77 C78 1.364(4) .
C77 H77A 0.9300 .
C78 C79 1.360(4) .
C78 H78A 0.9300 .
C79 C80 1.389(4) .
C79 H79A 0.9300 .
C80 H80A 0.9300 .
C81 C86 1.389(3) .
C81 C82 1.391(3) .
C82 C83 1.381(3) .
C82 H82A 0.9300 .
C83 C84 1.376(4) .
C83 H83A 0.9300 .
C84 C85 1.379(4) .
C84 H84A 0.9300 .
C85 C86 1.384(3) .
C85 H85A 0.9300 .
C86 H86A 0.9300 .

loop_
_geom_hbond_atom_site_label_D
_geom_hbond_atom_site_label_H
_geom_hbond_atom_site_label_A
_geom_hbond_distance_DH
_geom_hbond_distance_HA
_geom_hbond_distance_DA
_geom_hbond_angle_DHA
_geom_hbond_site_symmetry_A
N1 H1N1 O2 0.86 2.31 2.785(2) 115.4 .
N2 H2N1 N1 0.86 2.15 2.857(2) 138.9 .
N2 H2N2 O3 0.86 1.97 2.751(2) 149.9 2_656
N2 H2N3 O1 0.86 1.95 2.733(2) 149.9 .
N3 H3N2 O4 0.86 2.36 2.804(2) 112.6 .
N4 H4N1 N3 0.86 2.21 2.899(2) 137.0 .
N4 H4N2 O5 0.86 1.93 2.714(2) 150.7 .
N4 H4N3 O6 0.86 1.95 2.728(2) 150.2 2_755

loop_
_geom_torsion_atom_site_label_1
_geom_torsion_atom_site_label_2
_geom_torsion_atom_site_label_3
_geom_torsion_atom_site_label_4
_geom_torsion
_geom_torsion_site_symmetry_1
_geom_torsion_site_symmetry_4
C5 C1 C2 C3 -1.7(3) 2_556 .
C5 C1 C2 S1 175.35(17) 2_556 .
O2 S1 C2 C1 124.83(18) . .
O1 S1 C2 C1 -114.59(18) . .
O3 S1 C2 C1 4.3(2) . .
O2 S1 C2 C3 -58.09(19) . .
O1 S1 C2 C3 62.49(19) . .
O3 S1 C2 C3 -178.60(17) . .
C1 C2 C3 C4 -179.0(2) . .
S1 C2 C3 C4 4.0(3) . .
C1 C2 C3 C3 1.2(4) . 2_556
S1 C2 C3 C3 -175.75(19) . 2_556
C2 C3 C4 C5 -179.4(2) . .
C3 C3 C4 C5 0.4(4) 2_556 .
C3 C4 C5 C1 0.1(4) . 2_556
C10 C6 C7 C8 0.9(3) 2_655 .
C10 C6 C7 S2 -175.52(17) 2_655 .
O4 S2 C7 C6 -123.27(18) . .
O6 S2 C7 C6 -2.3(2) . .
O5 S2 C7 C6 116.28(18) . .
O4 S2 C7 C8 60.25(19) . .
O6 S2 C7 C8 -178.76(17) . .
O5 S2 C7 C8 -60.20(18) . .
C6 C7 C8 C9 179.1(2) . .
S2 C7 C8 C9 -4.5(3) . .
C6 C7 C8 C8 -0.7(3) . 2_655
S2 C7 C8 C8 175.66(19) . 2_655
C7 C8 C9 C10 179.4(2) . .
C8 C8 C9 C10 -0.8(4) 2_655 .
C8 C9 C10 C6 0.6(3) . 2_655
N1 C11 C12 C17 -148.3(2) . .
C18 C11 C12 C17 95.9(3) . .
C24 C11 C12 C17 -28.6(3) . .
N1 C11 C12 C13 33.7(3) . .
C18 C11 C12 C13 -82.1(3) . .
C24 C11 C12 C13 153.4(2) . .
C17 C12 C13 C14 0.4(4) . .
C11 C12 C13 C14 178.5(3) . .
C12 C13 C14 C15 -0.1(5) . .
C13 C14 C15 C16 -0.2(5) . .
C14 C15 C16 C17 0.0(5) . .
C15 C16 C17 C12 0.3(4) . .
C13 C12 C17 C16 -0.6(4) . .
C11 C12 C17 C16 -178.6(2) . .
N1 C11 C18 C19 -133.0(2) . .
C12 C11 C18 C19 -16.6(3) . .
C24 C11 C18 C19 106.5(2) . .
N1 C11 C18 C23 47.5(3) . .
C12 C11 C18 C23 163.9(2) . .
C24 C11 C18 C23 -73.0(3) . .
C23 C18 C19 C20 0.7(4) . .
C11 C18 C19 C20 -178.8(2) . .
C18 C19 C20 C21 0.3(4) . .
C19 C20 C21 C22 -0.8(4) . .
C20 C21 C22 C23 0.3(4) . .
C21 C22 C23 C18 0.7(4) . .
C19 C18 C23 C22 -1.2(4) . .
C11 C18 C23 C22 178.3(2) . .
N1 C11 C24 C29 -127.2(2) . .
C12 C11 C24 C29 115.1(2) . .
C18 C11 C24 C29 -9.2(3) . .
N1 C11 C24 C25 57.3(3) . .
C12 C11 C24 C25 -60.5(3) . .
C18 C11 C24 C25 175.2(2) . .
C29 C24 C25 C26 -0.5(4) . .
C11 C24 C25 C26 175.2(2) . .
C24 C25 C26 C27 0.0(4) . .
C25 C26 C27 C28 0.8(4) . .
C26 C27 C28 C29 -1.0(4) . .
C25 C24 C29 C28 0.3(4) . .
C11 C24 C29 C28 -175.3(2) . .
C27 C28 C29 C24 0.5(4) . .
N2 C30 C31 C32 48.6(3) . .
C43 C30 C31 C32 -68.7(3) . .
C37 C30 C31 C32 165.8(2) . .
N2 C30 C31 C36 -136.1(2) . .
C43 C30 C31 C36 106.6(3) . .
C37 C30 C31 C36 -18.9(3) . .
C36 C31 C32 C33 -0.5(4) . .
C30 C31 C32 C33 175.0(3) . .
C31 C32 C33 C34 0.2(5) . .
C32 C33 C34 C35 0.2(6) . .
C33 C34 C35 C36 -0.4(5) . .
C32 C31 C36 C35 0.3(4) . .
C30 C31 C36 C35 -175.0(2) . .
C34 C35 C36 C31 0.1(5) . .
N2 C30 C37 C42 -125.1(2) . .
C43 C30 C37 C42 -6.3(3) . .
C31 C30 C37 C42 117.8(2) . .
N2 C30 C37 C38 58.3(3) . .
C43 C30 C37 C38 177.10(19) . .
C31 C30 C37 C38 -58.7(3) . .
C42 C37 C38 C39 -1.4(4) . .
C30 C37 C38 C39 175.3(2) . .
C37 C38 C39 C40 0.4(4) . .
C38 C39 C40 C41 0.8(4) . .
C39 C40 C41 C42 -1.1(4) . .
C40 C41 C42 C37 0.1(4) . .
C38 C37 C42 C41 1.1(4) . .
C30 C37 C42 C41 -175.5(2) . .
N2 C30 C43 C44 31.8(3) . .
C37 C30 C43 C44 -86.6(3) . .
C31 C30 C43 C44 148.6(2) . .
N2 C30 C43 C48 -151.7(2) . .
C37 C30 C43 C48 90.0(2) . .
C31 C30 C43 C48 -34.9(3) . .
C48 C43 C44 C45 0.4(4) . .
C30 C43 C44 C45 177.1(3) . .
C43 C44 C45 C46 -0.2(5) . .
C44 C45 C46 C47 -0.3(5) . .
C45 C46 C47 C48 0.5(5) . .
C46 C47 C48 C43 -0.3(4) . .
C44 C43 C48 C47 -0.2(4) . .
C30 C43 C48 C47 -176.9(2) . .
N3 C49 C50 C55 132.1(2) . .
C56 C49 C50 C55 14.9(3) . .
C62 C49 C50 C55 -108.2(2) . .
N3 C49 C50 C51 -49.0(3) . .
C56 C49 C50 C51 -166.2(2) . .
C62 C49 C50 C51 70.7(3) . .
C55 C50 C51 C52 0.6(4) . .
C49 C50 C51 C52 -178.3(2) . .
C50 C51 C52 C53 -0.4(4) . .
C51 C52 C53 C54 -0.2(4) . .
C52 C53 C54 C55 0.6(4) . .
C51 C50 C55 C54 -0.2(4) . .
C49 C50 C55 C54 178.7(2) . .
C53 C54 C55 C50 -0.4(4) . .
N3 C49 C56 C57 -25.3(3) . .
C50 C49 C56 C57 90.5(2) . .
C62 C49 C56 C57 -144.9(2) . .
N3 C49 C56 C61 155.8(2) . .
C50 C49 C56 C61 -88.5(3) . .
C62 C49 C56 C61 36.2(3) . .
C61 C56 C57 C58 0.1(4) . .
C49 C56 C57 C58 -178.9(2) . .
C56 C57 C58 C59 -0.2(4) . .
C57 C58 C59 C60 0.5(4) . .
C58 C59 C60 C61 -0.7(4) . .
C59 C60 C61 C56 0.6(4) . .
C57 C56 C61 C60 -0.3(4) . .
C49 C56 C61 C60 178.7(2) . .
N3 C49 C62 C63 123.8(2) . .
C56 C49 C62 C63 -117.7(2) . .
C50 C49 C62 C63 6.6(3) . .
N3 C49 C62 C67 -58.3(3) . .
C56 C49 C62 C67 60.2(3) . .
C50 C49 C62 C67 -175.5(2) . .
C67 C62 C63 C64 -0.6(4) . .
C49 C62 C63 C64 177.3(2) . .
C62 C63 C64 C65 -0.3(4) . .
C63 C64 C65 C66 0.9(4) . .
C64 C65 C66 C67 -0.4(4) . .
C63 C62 C67 C66 1.0(4) . .
C49 C62 C67 C66 -176.9(2) . .
C65 C66 C67 C62 -0.5(4) . .
N4 C68 C69 C70 -36.0(3) . .
C81 C68 C69 C70 81.5(3) . .
C75 C68 C69 C70 -152.5(2) . .
N4 C68 C69 C74 146.1(2) . .
C81 C68 C69 C74 -96.5(2) . .
C75 C68 C69 C74 29.6(3) . .
C74 C69 C70 C71 -1.3(4) . .
C68 C69 C70 C71 -179.4(3) . .
C69 C70 C71 C72 0.6(5) . .
C70 C71 C72 C73 0.9(6) . .
C71 C72 C73 C74 -1.6(5) . .
C70 C69 C74 C73 0.6(4) . .
C68 C69 C74 C73 178.7(2) . .
C72 C73 C74 C69 0.9(5) . .
N4 C68 C75 C76 -46.7(3) . .
C81 C68 C75 C76 -162.9(2) . .
C69 C68 C75 C76 70.3(3) . .
N4 C68 C75 C80 137.2(2) . .
C81 C68 C75 C80 21.0(3) . .
C69 C68 C75 C80 -105.9(2) . .
C80 C75 C76 C77 -0.1(4) . .
C68 C75 C76 C77 -176.3(3) . .
C75 C76 C77 C78 -0.1(5) . .
C76 C77 C78 C79 -0.4(5) . .
C77 C78 C79 C80 1.0(5) . .
C76 C75 C80 C79 0.7(4) . .
C68 C75 C80 C79 176.9(2) . .
C78 C79 C80 C75 -1.2(4) . .
N4 C68 C81 C86 -58.3(2) . .
C69 C68 C81 C86 -176.52(19) . .
C75 C68 C81 C86 58.2(3) . .
N4 C68 C81 C82 122.9(2) . .
C69 C68 C81 C82 4.7(3) . .
C75 C68 C81 C82 -120.6(2) . .
C86 C81 C82 C83 -0.5(3) . .
C68 C81 C82 C83 178.3(2) . .
C81 C82 C83 C84 -0.5(4) . .
C82 C83 C84 C85 1.2(4) . .
C83 C84 C85 C86 -0.9(4) . .
C84 C85 C86 C81 -0.1(4) . .
C82 C81 C86 C85 0.8(3) . .
C68 C81 C86 C85 -178.1(2) . .
